data_1533401
loop_
_publ_author_name
'Akimov, A.I.'
'Savchuk, G.K.'
'Rubtsov, V.A.'
'Letko, A.K.'

_publ_section_title
;
 Investigation of the effect of cation and anion deficiency on the lead
 titanate crystalline structure
;
_journal_name_full 'Vestsi Natsyyanal'nai Akad. Navuk Belar'
_journal_page_first 85
_journal_page_last 90
_journal_volume 2002
_journal_year 2002
_chemical_formula_sum 'O2.943 Pb0.992 Ti0.984'
_chemical_name_systematic 'Pb0.992 (Ti0.984 O2.943)'
_space_group_IT_number 99
_symmetry_space_group_name_Hall 'P 4 -2'
_symmetry_space_group_name_H-M 'P 4 m m'
_cell_angle_alpha 90
_cell_angle_beta 90
_cell_angle_gamma 90
_cell_formula_units_Z 1
_cell_length_a 3.89901
_cell_length_b 3.89901
_cell_length_c 4.1552
_cell_volume 63.169
_citation_journal_id_ASTM VNBFF9
_cod_data_source_file Akimov_VNBFF9_2002_1044.cif
_cod_data_source_block O2.943Pb0.992Ti0.984
_cod_original_cell_volume 63.16851
_cod_database_code 1533401

loop_
_symmetry_equiv_pos_as_xyz
x,y,z
-y,x,z
-x,-y,z
y,-x,z
-x,y,z
-y,-x,z
x,-y,z
y,x,z

loop_
_atom_site_label
_atom_site_type_symbol
_atom_site_fract_x
_atom_site_fract_y
_atom_site_fract_z
_atom_site_occupancy
_atom_site_U_iso_or_equiv
O2 O-2 0.5 0 0.6409 0.9713 0.0
Pb1 Pb+2 0 0 0 0.9923 0.0
Ti1 Ti+4 0.5 0.5 0.53 0.984 0.0
O1 O-2 0.5 0.5 0.0741 1 0.0
